data_1543946
loop_
_publ_author_name
'Na Xing'
'Li Ting Xu'
'Feng Ying Bai'
'Hui Shan'
'Yong Heng Xing'
'Zhan Shi'

_publ_section_title
;
 Synthesis and characterization of novel transition metal complexes with
 indole acetic acid ligands: Evaluation of their catalytic activity for
 the oxidation of cyclohexane
;
_journal_name_full 'Inorganica Chimica Acta'
_journal_page_first 360
_journal_page_last 366
_journal_paper_doi 10.1016/j.ica.2013.09.004
_journal_volume 409B
_journal_year 2014
_chemical_formula_sum 'C32 H26 Co N4 O5'
_chemical_formula_weight 605.50
_space_group_IT_number 14
_symmetry_cell_setting monoclinic
_symmetry_space_group_name_Hall '-P 2yn'
_symmetry_space_group_name_H-M 'P 1 21/n 1'
_atom_sites_solution_hydrogens geom
_atom_sites_solution_primary direct
_atom_sites_solution_secondary difmap
_cell_angle_alpha 90.00
_cell_angle_beta 104.26(3)
_cell_angle_gamma 90.00
_cell_formula_units_Z 4
_cell_length_a 13.182(3)
_cell_length_b 12.875(3)
_cell_length_c 16.793(3)
_cell_measurement_temperature 293(2)
_cell_measurement_theta_max 27.48
_cell_measurement_theta_min 3.06
_cell_volume 2762.3(11)
_computing_cell_refinement 'Bruker XSCANS'
_computing_data_collection 'Bruker XSCANS'
_computing_data_reduction 'Bruker SHELXTL'
_computing_molecular_graphics 'Bruker SHELXTL'
_computing_publication_material 'Bruker SHELXTL'
_computing_structure_refinement 'SHELXL-97 (Sheldrick, 1997)'
_computing_structure_solution 'SHELXS-97 (Sheldrick, 1990)'
_diffrn_ambient_temperature 293(2)
_diffrn_measured_fraction_theta_full 0.994
_diffrn_measured_fraction_theta_max 0.994
_diffrn_measurement_device_type 'Bruker P4'
_diffrn_measurement_method '\w scans'
_diffrn_radiation_monochromator graphite
_diffrn_radiation_source 'fine-focus sealed tube'
_diffrn_radiation_type MoK\a
_diffrn_radiation_wavelength 0.71073
_diffrn_reflns_av_R_equivalents 0.0475
_diffrn_reflns_av_sigmaI/netI 0.0394
_diffrn_reflns_limit_h_max 17
_diffrn_reflns_limit_h_min -17
_diffrn_reflns_limit_k_max 16
_diffrn_reflns_limit_k_min -16
_diffrn_reflns_limit_l_max 21
_diffrn_reflns_limit_l_min -21
_diffrn_reflns_number 26248
_diffrn_reflns_theta_full 27.48
_diffrn_reflns_theta_max 27.48
_diffrn_reflns_theta_min 3.06
_diffrn_standards_decay_% 0
_diffrn_standards_interval_count 0
_diffrn_standards_interval_time 0
_diffrn_standards_number 0
_exptl_absorpt_coefficient_mu 0.671
_exptl_absorpt_correction_T_max 0.9421
_exptl_absorpt_correction_T_min 0.8775
_exptl_absorpt_correction_type multi-scan
_exptl_absorpt_process_details sadabs
_exptl_crystal_colour red
_exptl_crystal_density_diffrn 1.456
_exptl_crystal_density_method 'not measured'
_exptl_crystal_description block
_exptl_crystal_F_000 1252
_exptl_crystal_size_max 0.20
_exptl_crystal_size_mid 0.11
_exptl_crystal_size_min 0.09
_refine_diff_density_max 0.286
_refine_diff_density_min -0.288
_refine_diff_density_rms 0.050
_refine_ls_extinction_method none
_refine_ls_goodness_of_fit_ref 1.035
_refine_ls_hydrogen_treatment mixed
_refine_ls_matrix_type full
_refine_ls_number_parameters 383
_refine_ls_number_reflns 6288
_refine_ls_number_restraints 0
_refine_ls_restrained_S_all 1.035
_refine_ls_R_factor_all 0.0570
_refine_ls_R_factor_gt 0.0387
_refine_ls_shift/su_max 0.001
_refine_ls_shift/su_mean 0.000
_refine_ls_structure_factor_coef Fsqd
_refine_ls_weighting_details 'calc w=1/[\s^2^(Fo^2^)+(0.0383P)^2^+0.9141P] where P=(Fo^2^+2Fc^2^)/3'
_refine_ls_weighting_scheme calc
_refine_ls_wR_factor_gt 0.0850
_refine_ls_wR_factor_ref 0.0919
_reflns_number_gt 4834
_reflns_number_total 6288
_reflns_threshold_expression >2sigma(I)
_cod_data_source_file ICA-2014-409B-360-366-2.cif
_cod_data_source_block bai-1093-2
_cod_depositor_comments
;
The following automatic conversions were performed:

'_symmetry_cell_setting' value 'Monoclinic' changed to 'monoclinic'
according to the built-in table from CIF Core dictionary named
'cif_core.dic' version 2.4.1 from 2010-06-29.

Automatic conversion script
Id: cif_fix_values 4624 2016-04-14 12:54:50Z antanas 

The following automatic conversions were performed:

'_journal_paper_doi' value
'http://dx.doi.org/10.1016/j.ica.2013.09.004' was changed to
'10.1016/j.ica.2013.09.004'.

Automatic conversion script
Id: cif_fix_values 6433 2018-09-21 13:16:33Z andrius 
;
_cod_original_cell_volume 2762.3(10)
_cod_original_sg_symbol_H-M P2(1)/n
_cod_database_code 1543946

loop_
_symmetry_equiv_pos_as_xyz
'x, y, z'
'-x+1/2, y+1/2, -z+1/2'
'-x, -y, -z'
'x-1/2, -y-1/2, z-1/2'

loop_
_atom_site_label
_atom_site_type_symbol
_atom_site_fract_x
_atom_site_fract_y
_atom_site_fract_z
_atom_site_U_iso_or_equiv
_atom_site_adp_type
_atom_site_occupancy
_atom_site_symmetry_multiplicity
_atom_site_calc_flag
_atom_site_refinement_flags
_atom_site_disorder_assembly
_atom_site_disorder_group
H5B1 H 0.553(2) 0.100(2) 1.0711(17) 0.065(8) Uiso 1 1 d . . .
Co1 Co 0.673510(18) 0.08933(2) 0.972699(15) 0.02721(8) Uani 1 1 d . . .
O1 O 0.69283(10) -0.00126(13) 0.86893(9) 0.0448(4) Uani 1 1 d . . .
O2 O 0.54935(10) -0.01771(12) 0.90956(8) 0.0350(3) Uani 1 1 d . . .
O3 O 0.62838(11) 0.21864(12) 0.89941(9) 0.0404(4) Uani 1 1 d . . .
O4 O 0.50913(12) 0.28706(14) 0.95698(10) 0.0521(4) Uani 1 1 d . . .
O5 O 0.59852(10) 0.14440(12) 1.05950(8) 0.0321(3) Uani 1 1 d . . .
H5A H 0.5618 0.1943 1.0406 0.048 Uiso 1 1 calc R . .
N1 N 0.74069(12) -0.03337(13) 1.05552(10) 0.0322(4) Uani 1 1 d . . .
N2 N 0.83083(12) 0.13652(15) 1.01156(10) 0.0354(4) Uani 1 1 d . . .
N3 N 0.77610(16) -0.28414(18) 0.73943(13) 0.0575(6) Uani 1 1 d . . .
H3A H 0.8144 -0.2985 0.7062 0.069 Uiso 1 1 calc R . .
N4 N 0.26871(17) 0.37527(18) 0.71675(12) 0.0571(6) Uani 1 1 d . . .
H4A H 0.2186 0.3522 0.6778 0.068 Uiso 1 1 calc R . .
C1 C 0.69465(18) -0.11538(18) 1.07819(14) 0.0438(5) Uani 1 1 d . . .
H1A H 0.6226 -0.1221 1.0583 0.053 Uiso 1 1 calc R . .
C2 C 0.7480(2) -0.1922(2) 1.13010(16) 0.0585(7) Uani 1 1 d . . .
H2A H 0.7124 -0.2491 1.1441 0.070 Uiso 1 1 calc R . .
C3 C 0.8523(2) -0.1827(2) 1.15987(16) 0.0649(8) Uani 1 1 d . . .
H3B H 0.8891 -0.2333 1.1949 0.078 Uiso 1 1 calc R . .
C4 C 0.90606(18) -0.0970(2) 1.13835(14) 0.0519(6) Uani 1 1 d . . .
C5 C 1.0165(2) -0.0799(3) 1.16586(19) 0.0719(9) Uani 1 1 d . . .
H5B H 1.0571 -0.1274 1.2018 0.086 Uiso 1 1 calc R . .
C6 C 1.06289(18) 0.0021(3) 1.14149(17) 0.0682(9) Uani 1 1 d . . .
H6A H 1.1351 0.0095 1.1596 0.082 Uiso 1 1 calc R . .
C7 C 1.00343(16) 0.0792(2) 1.08791(15) 0.0517(7) Uani 1 1 d . . .
C8 C 1.04571(19) 0.1683(3) 1.06157(18) 0.0696(9) Uani 1 1 d . . .
H8A H 1.1176 0.1795 1.0772 0.084 Uiso 1 1 calc R . .
C9 C 0.9826(2) 0.2387(3) 1.01337(19) 0.0719(9) Uani 1 1 d . . .
H9A H 1.0109 0.2983 0.9962 0.086 Uiso 1 1 calc R . .
C10 C 0.87424(19) 0.2210(2) 0.98959(15) 0.0514(6) Uani 1 1 d . . .
H10A H 0.8315 0.2703 0.9573 0.062 Uiso 1 1 calc R . .
C11 C 0.89412(14) 0.06587(18) 1.06050(12) 0.0368(5) Uani 1 1 d . . .
C12 C 0.84596(14) -0.02359(17) 1.08513(12) 0.0346(5) Uani 1 1 d . . .
C13 C 0.60776(14) -0.04612(17) 0.86423(12) 0.0344(4) Uani 1 1 d . . .
C14 C 0.57237(17) -0.1329(2) 0.80313(15) 0.0505(6) Uani 1 1 d . . .
H14A H 0.5192 -0.1731 0.8203 0.061 Uiso 1 1 calc R . .
H14B H 0.5400 -0.1026 0.7501 0.061 Uiso 1 1 calc R . .
C15 C 0.65698(17) -0.20490(19) 0.79294(14) 0.0435(5) Uani 1 1 d . . .
C16 C 0.70489(19) -0.2056(2) 0.73009(15) 0.0517(6) Uani 1 1 d . . .
H16A H 0.6910 -0.1588 0.6866 0.062 Uiso 1 1 calc R . .
C17 C 0.7766(2) -0.3360(2) 0.80993(16) 0.0531(6) Uani 1 1 d . . .
C18 C 0.8362(3) -0.4198(3) 0.8473(2) 0.0789(9) Uani 1 1 d . . .
H18A H 0.8843 -0.4520 0.8232 0.095 Uiso 1 1 calc R . .
C19 C 0.8213(3) -0.4535(3) 0.9217(3) 0.0948(12) Uani 1 1 d . . .
H19A H 0.8610 -0.5086 0.9486 0.114 Uiso 1 1 calc R . .
C20 C 0.7477(4) -0.4062(3) 0.9572(2) 0.0950(12) Uani 1 1 d . . .
H20A H 0.7396 -0.4307 1.0074 0.114 Uiso 1 1 calc R . .
C21 C 0.6878(3) -0.3256(3) 0.92048(17) 0.0689(8) Uani 1 1 d . . .
H21A H 0.6383 -0.2957 0.9444 0.083 Uiso 1 1 calc R . .
C22 C 0.70223(18) -0.28847(19) 0.84579(14) 0.0473(6) Uani 1 1 d . . .
C23 C 0.55997(15) 0.28658(18) 0.90414(13) 0.0374(5) Uani 1 1 d . . .
C24 C 0.54206(18) 0.3733(2) 0.84035(17) 0.0539(7) Uani 1 1 d . . .
H24A H 0.5735 0.4367 0.8664 0.065 Uiso 1 1 calc R . .
H24B H 0.5771 0.3553 0.7978 0.065 Uiso 1 1 calc R . .
C25 C 0.42923(18) 0.39299(18) 0.80155(13) 0.0429(5) Uani 1 1 d . . .
C26 C 0.3705(2) 0.3410(2) 0.73527(15) 0.0552(6) Uani 1 1 d . . .
H26A H 0.3960 0.2894 0.7066 0.066 Uiso 1 1 calc R . .
C27 C 0.26088(17) 0.4524(2) 0.77083(14) 0.0455(6) Uani 1 1 d . . .
C28 C 0.17536(19) 0.5116(3) 0.7776(2) 0.0672(8) Uani 1 1 d . . .
H28A H 0.1103 0.5028 0.7411 0.081 Uiso 1 1 calc R . .
C29 C 0.1895(2) 0.5827(3) 0.8392(2) 0.0772(9) Uani 1 1 d . . .
H29A H 0.1325 0.6211 0.8459 0.093 Uiso 1 1 calc R . .
C30 C 0.2864(2) 0.5994(2) 0.8921(2) 0.0718(8) Uani 1 1 d . . .
H30A H 0.2937 0.6505 0.9322 0.086 Uiso 1 1 calc R . .
C31 C 0.3725(2) 0.5417(2) 0.88656(16) 0.0533(6) Uani 1 1 d . . .
H31A H 0.4374 0.5532 0.9227 0.064 Uiso 1 1 calc R . .
C32 C 0.36016(16) 0.46536(18) 0.82519(13) 0.0388(5) Uani 1 1 d . . .

loop_
_atom_site_aniso_label
_atom_site_aniso_U_11
_atom_site_aniso_U_22
_atom_site_aniso_U_33
_atom_site_aniso_U_23
_atom_site_aniso_U_13
_atom_site_aniso_U_12
Co1 0.02235(13) 0.03099(15) 0.02854(13) 0.00152(11) 0.00676(10) -0.00055(10)
O1 0.0317(7) 0.0531(11) 0.0543(9) -0.0172(8) 0.0195(7) -0.0116(7)
O2 0.0298(7) 0.0431(9) 0.0349(7) -0.0064(6) 0.0136(6) -0.0057(6)
O3 0.0441(8) 0.0400(9) 0.0425(8) 0.0140(7) 0.0207(7) 0.0116(7)
O4 0.0518(9) 0.0604(12) 0.0507(9) 0.0173(8) 0.0251(8) 0.0225(8)
O5 0.0282(7) 0.0358(9) 0.0332(7) 0.0032(6) 0.0093(6) 0.0009(6)
N1 0.0288(8) 0.0347(10) 0.0315(8) 0.0023(7) 0.0046(7) 0.0017(7)
N2 0.0293(8) 0.0423(11) 0.0365(9) -0.0063(8) 0.0114(7) -0.0065(7)
N3 0.0692(14) 0.0531(14) 0.0644(13) -0.0169(11) 0.0436(12) -0.0044(11)
N4 0.0611(13) 0.0606(15) 0.0397(10) 0.0061(10) -0.0062(10) -0.0178(11)
C1 0.0472(12) 0.0404(14) 0.0428(12) 0.0072(10) 0.0089(10) -0.0022(10)
C2 0.0759(18) 0.0455(16) 0.0522(14) 0.0174(12) 0.0121(13) 0.0051(13)
C3 0.0802(19) 0.0525(18) 0.0556(15) 0.0179(13) 0.0044(14) 0.0270(15)
C4 0.0452(13) 0.0621(18) 0.0427(12) -0.0047(12) 0.0002(10) 0.0234(12)
C5 0.0417(14) 0.096(3) 0.0662(17) -0.0102(17) -0.0086(13) 0.0356(16)
C6 0.0215(11) 0.112(3) 0.0630(17) -0.0327(18) -0.0044(11) 0.0193(14)
C7 0.0246(10) 0.080(2) 0.0512(13) -0.0301(13) 0.0110(10) -0.0036(11)
C8 0.0334(13) 0.108(3) 0.0706(18) -0.0420(19) 0.0192(13) -0.0252(15)
C9 0.0628(18) 0.084(2) 0.0773(19) -0.0239(18) 0.0339(16) -0.0468(17)
C10 0.0540(14) 0.0514(16) 0.0524(13) -0.0072(12) 0.0198(11) -0.0212(12)
C11 0.0233(9) 0.0534(15) 0.0341(10) -0.0146(10) 0.0076(8) 0.0005(9)
C12 0.0273(9) 0.0424(13) 0.0322(10) -0.0049(9) 0.0035(8) 0.0108(8)
C13 0.0276(9) 0.0408(12) 0.0343(10) -0.0045(9) 0.0063(8) -0.0025(8)
C14 0.0380(11) 0.0604(17) 0.0554(14) -0.0255(12) 0.0154(11) -0.0122(11)
C15 0.0437(12) 0.0465(15) 0.0444(12) -0.0185(11) 0.0188(10) -0.0136(10)
C16 0.0638(15) 0.0481(16) 0.0517(14) -0.0111(12) 0.0303(12) -0.0092(12)
C17 0.0589(14) 0.0405(15) 0.0614(15) -0.0182(12) 0.0179(12) -0.0112(12)
C18 0.093(2) 0.051(2) 0.091(2) -0.0228(17) 0.0191(19) -0.0007(17)
C19 0.126(3) 0.050(2) 0.094(3) 0.0023(19) 0.001(2) -0.005(2)
C20 0.142(4) 0.074(3) 0.070(2) 0.0032(19) 0.027(2) -0.026(3)
C21 0.086(2) 0.068(2) 0.0598(16) -0.0053(15) 0.0324(16) -0.0219(17)
C22 0.0550(13) 0.0455(15) 0.0464(12) -0.0175(11) 0.0221(11) -0.0226(11)
C23 0.0312(10) 0.0412(13) 0.0397(11) 0.0094(10) 0.0083(9) 0.0039(9)
C24 0.0443(12) 0.0528(16) 0.0675(16) 0.0269(13) 0.0195(12) 0.0124(11)
C25 0.0479(12) 0.0410(14) 0.0393(11) 0.0119(10) 0.0099(10) 0.0014(10)
C26 0.0760(18) 0.0471(16) 0.0449(13) 0.0041(11) 0.0195(13) -0.0009(13)
C27 0.0418(12) 0.0446(14) 0.0446(12) 0.0142(11) 0.0002(10) -0.0041(10)
C28 0.0379(13) 0.071(2) 0.087(2) 0.0321(18) 0.0045(14) 0.0024(13)
C29 0.0611(18) 0.057(2) 0.119(3) 0.020(2) 0.0347(19) 0.0173(15)
C30 0.079(2) 0.0480(18) 0.095(2) -0.0077(16) 0.0337(18) 0.0028(15)
C31 0.0542(14) 0.0478(16) 0.0554(14) -0.0024(12) 0.0085(12) -0.0052(12)
C32 0.0372(11) 0.0374(13) 0.0391(11) 0.0093(9) 0.0041(9) -0.0029(9)

loop_
_atom_type_symbol
_atom_type_description
_atom_type_scat_dispersion_real
_atom_type_scat_dispersion_imag
_atom_type_scat_source
C C 0.0033 0.0016 'International Tables Vol C Tables 4.2.6.8 and 6.1.1.4'
H H 0.0000 0.0000 'International Tables Vol C Tables 4.2.6.8 and 6.1.1.4'
N N 0.0061 0.0033 'International Tables Vol C Tables 4.2.6.8 and 6.1.1.4'
O O 0.0106 0.0060 'International Tables Vol C Tables 4.2.6.8 and 6.1.1.4'
Co Co 0.3494 0.9721 'International Tables Vol C Tables 4.2.6.8 and 6.1.1.4'

loop_
_geom_angle_atom_site_label_1
_geom_angle_atom_site_label_2
_geom_angle_atom_site_label_3
_geom_angle
_geom_angle_site_symmetry_1
_geom_angle_site_symmetry_3
O3 Co1 O5 91.49(6) . .
O3 Co1 N2 93.97(7) . .
O5 Co1 N2 106.67(6) . .
O3 Co1 N1 171.91(6) . .
O5 Co1 N1 89.32(6) . .
N2 Co1 N1 78.10(7) . .
O3 Co1 O1 91.62(6) . .
O5 Co1 O1 156.93(5) . .
N2 Co1 O1 95.90(6) . .
N1 Co1 O1 90.77(7) . .
O3 Co1 O2 98.43(6) . .
O5 Co1 O2 97.22(5) . .
N2 Co1 O2 152.73(6) . .
N1 Co1 O2 89.45(6) . .
O1 Co1 O2 59.71(5) . .
C13 O1 Co1 91.04(12) . .
C13 O2 Co1 88.87(11) . .
C23 O3 Co1 128.33(13) . .
C1 N1 C12 117.97(18) . .
C1 N1 Co1 129.06(14) . .
C12 N1 Co1 112.93(14) . .
C10 N2 C11 118.27(19) . .
C10 N2 Co1 127.72(16) . .
C11 N2 Co1 113.83(14) . .
C17 N3 C16 108.7(2) . .
C27 N4 C26 108.21(19) . .
N1 C1 C2 123.6(2) . .
C3 C2 C1 118.7(3) . .
C2 C3 C4 120.6(2) . .
C12 C4 C3 116.8(2) . .
C12 C4 C5 118.1(3) . .
C3 C4 C5 125.1(3) . .
C6 C5 C4 121.9(3) . .
C5 C6 C7 121.3(2) . .
C8 C7 C11 116.9(3) . .
C8 C7 C6 124.6(2) . .
C11 C7 C6 118.4(3) . .
C9 C8 C7 120.3(2) . .
C8 C9 C10 119.6(3) . .
N2 C10 C9 122.3(3) . .
N2 C11 C7 122.6(2) . .
N2 C11 C12 117.63(16) . .
C7 C11 C12 119.7(2) . .
N1 C12 C4 122.4(2) . .
N1 C12 C11 117.15(18) . .
C4 C12 C11 120.5(2) . .
O1 C13 O2 120.01(19) . .
O1 C13 C14 120.54(18) . .
O2 C13 C14 119.43(17) . .
C15 C14 C13 115.01(18) . .
C16 C15 C22 106.0(2) . .
C16 C15 C14 126.7(2) . .
C22 C15 C14 127.3(2) . .
C15 C16 N3 110.8(2) . .
N3 C17 C18 131.1(3) . .
N3 C17 C22 107.7(2) . .
C18 C17 C22 121.2(3) . .
C19 C18 C17 117.5(3) . .
C18 C19 C20 121.2(4) . .
C21 C20 C19 121.8(3) . .
C20 C21 C22 118.4(3) . .
C21 C22 C17 119.8(3) . .
C21 C22 C15 133.3(3) . .
C17 C22 C15 106.8(2) . .
O4 C23 O3 124.5(2) . .
O4 C23 C24 118.9(2) . .
O3 C23 C24 116.66(19) . .
C25 C24 C23 113.37(19) . .
C26 C25 C32 106.0(2) . .
C26 C25 C24 125.2(2) . .
C32 C25 C24 128.8(2) . .
C25 C26 N4 110.7(2) . .
N4 C27 C28 130.5(2) . .
N4 C27 C32 107.8(2) . .
C28 C27 C32 121.7(3) . .
C29 C28 C27 118.0(3) . .
C28 C29 C30 121.7(3) . .
C31 C30 C29 121.3(3) . .
C30 C31 C32 118.5(2) . .
C31 C32 C27 118.7(2) . .
C31 C32 C25 134.0(2) . .
C27 C32 C25 107.3(2) . .

loop_
_geom_bond_atom_site_label_1
_geom_bond_atom_site_label_2
_geom_bond_distance
_geom_bond_site_symmetry_2
Co1 O3 2.0687(15) .
Co1 O5 2.0772(14) .
Co1 N2 2.1044(16) .
Co1 N1 2.1465(17) .
Co1 O1 2.1635(15) .
Co1 O2 2.2016(14) .
O1 C13 1.246(2) .
O2 C13 1.263(2) .
O3 C23 1.273(2) .
O4 C23 1.237(2) .
N1 C1 1.320(3) .
N1 C12 1.360(2) .
N2 C10 1.323(3) .
N2 C11 1.364(3) .
N3 C17 1.358(3) .
N3 C16 1.362(3) .
N4 C27 1.367(3) .
N4 C26 1.374(3) .
C1 C2 1.390(3) .
C2 C3 1.349(4) .
C3 C4 1.405(4) .
C4 C12 1.404(3) .
C4 C5 1.432(4) .
C5 C6 1.334(4) .
C6 C7 1.436(4) .
C7 C8 1.394(4) .
C7 C11 1.411(3) .
C8 C9 1.355(5) .
C9 C10 1.404(3) .
C11 C12 1.425(3) .
C13 C14 1.511(3) .
C14 C15 1.492(3) .
C15 C16 1.357(3) .
C15 C22 1.428(4) .
C17 C18 1.390(4) .
C17 C22 1.411(3) .
C18 C19 1.381(5) .
C19 C20 1.397(6) .
C20 C21 1.358(5) .
C21 C22 1.398(4) .
C23 C24 1.525(3) .
C24 C25 1.491(3) .
C25 C26 1.364(3) .
C25 C32 1.426(3) .
C27 C28 1.388(4) .
C27 C32 1.409(3) .
C28 C29 1.359(5) .
C29 C30 1.381(4) .
C30 C31 1.378(4) .
C31 C32 1.405(3) .

loop_
_geom_hbond_atom_site_label_D
_geom_hbond_atom_site_label_H
_geom_hbond_atom_site_label_A
_geom_hbond_distance_DH
_geom_hbond_distance_HA
_geom_hbond_distance_DA
_geom_hbond_angle_DHA
_geom_hbond_site_symmetry_A
_geom_hbond_publ_flag
O5 H5B1 O2 0.89(3) 1.81(3) 2.689(2) 175(3) 3_657 yes
N3 H3A O3 0.8600 2.1000 2.910(3) 156.00 2_646 yes
N4 H4A O5 0.8600 2.2100 3.025(3) 157.00 4_454 yes
O5 H5A O4 0.8200 1.8400 2.594(2) 151.00 . yes
C6 H6A O1 0.9300 2.4300 3.268(3) 149.00 3_757 yes
